data_7222263
loop_
_publ_author_name
'Li, Xiu-Yuan'
'Liu, Meng'
'Yue, Ke-Fen'
'Wu, Ya-Pan'
'He, Tian'
'Yan, Ni'
'Wang, Yao-Yu'

_publ_section_title
;
 A series of reaction-controlled coordination polymers constructed from
 bis(imidazole) and tetrafluoroterephthalic acid ligands: syntheses,
 structural diversities, properties
;
_journal_issue 43
_journal_name_full CrystEngComm
_journal_page_first 8273
_journal_paper_doi 10.1039/C5CE01423A
_journal_volume 17
_journal_year 2015
_chemical_formula_sum 'C20 H20 Co F4 N4 O5'
_chemical_formula_weight 531.33
_chemical_name_systematic
; 
 ? 
;
_space_group_IT_number 52
_symmetry_cell_setting orthorhombic
_symmetry_space_group_name_Hall '-P 2a 2bc'
_symmetry_space_group_name_H-M 'P n n a'
_atom_sites_solution_hydrogens geom
_atom_sites_solution_primary direct
_atom_sites_solution_secondary difmap
_audit_creation_method SHELXL-97
_audit_update_record
;
2015-06-25 deposited with the CCDC.
2015-09-21 downloaded from the CCDC.
;
_cell_angle_alpha 90.00
_cell_angle_beta 90.00
_cell_angle_gamma 90.00
_cell_formula_units_Z 4
_cell_length_a 18.134(2)
_cell_length_b 13.8355(16)
_cell_length_c 9.3325(10)
_cell_measurement_reflns_used 1590
_cell_measurement_temperature 296(2)
_cell_measurement_theta_max 20.65
_cell_measurement_theta_min 2.69
_cell_volume 2341.5(5)
_computing_structure_refinement 'SHELXL-97 (Sheldrick, 1997)'
_computing_structure_solution 'SHELXS-97 (Sheldrick, 1990)'
_diffrn_ambient_temperature 296(2)
_diffrn_measured_fraction_theta_full 0.996
_diffrn_measured_fraction_theta_max 0.996
_diffrn_measurement_device_type 'Bruker SMART APEX II CCD area-detector'
_diffrn_measurement_method '\f and \w scans'
_diffrn_radiation_monochromator graphite
_diffrn_radiation_source 'fine-focus sealed tube'
_diffrn_radiation_type MoK\a
_diffrn_radiation_wavelength 0.71073
_diffrn_reflns_av_R_equivalents 0.0592
_diffrn_reflns_av_sigmaI/netI 0.0464
_diffrn_reflns_limit_h_max 22
_diffrn_reflns_limit_h_min -17
_diffrn_reflns_limit_k_max 15
_diffrn_reflns_limit_k_min -16
_diffrn_reflns_limit_l_max 9
_diffrn_reflns_limit_l_min -11
_diffrn_reflns_number 12087
_diffrn_reflns_theta_full 26.38
_diffrn_reflns_theta_max 26.38
_diffrn_reflns_theta_min 2.25
_exptl_absorpt_coefficient_mu 0.803
_exptl_absorpt_correction_T_max 0.8245
_exptl_absorpt_correction_T_min 0.7448
_exptl_absorpt_correction_type multi-scan
_exptl_absorpt_process_details SADABS
_exptl_crystal_colour purple
_exptl_crystal_density_diffrn 1.507
_exptl_crystal_density_method 'not measured'
_exptl_crystal_description block
_exptl_crystal_F_000 1084
_exptl_crystal_size_max 0.39
_exptl_crystal_size_mid 0.28
_exptl_crystal_size_min 0.25
_refine_diff_density_max 0.308
_refine_diff_density_min -0.357
_refine_diff_density_rms 0.053
_refine_ls_extinction_method none
_refine_ls_goodness_of_fit_ref 1.009
_refine_ls_hydrogen_treatment mixed
_refine_ls_matrix_type full
_refine_ls_number_parameters 159
_refine_ls_number_reflns 2400
_refine_ls_number_restraints 1
_refine_ls_restrained_S_all 1.009
_refine_ls_R_factor_all 0.0680
_refine_ls_R_factor_gt 0.0382
_refine_ls_shift/su_max 0.000
_refine_ls_shift/su_mean 0.000
_refine_ls_structure_factor_coef Fsqd
_refine_ls_weighting_details 'calc w=1/[\s^2^(Fo^2^)+(0.0210P)^2^+1.5000P] where P=(Fo^2^+2Fc^2^)/3'
_refine_ls_weighting_scheme calc
_refine_ls_wR_factor_gt 0.0714
_refine_ls_wR_factor_ref 0.0811
_reflns_number_gt 1628
_reflns_number_total 2400
_reflns_threshold_expression >2sigma(I)
_cod_data_source_file c5ce01423a2.cif
_cod_data_source_block 1
_cod_depositor_comments 'Adding full bibliography for 7222263--7222269.cif.'
_cod_original_sg_symbol_H-M Pnna
_cod_database_code 7222263

loop_
_symmetry_equiv_pos_as_xyz
'x, y, z'
'-x+1/2, -y, z'
'-x+1/2, y+1/2, -z+1/2'
'x, -y+1/2, -z+1/2'
'-x, -y, -z'
'x-1/2, y, -z'
'x-1/2, -y-1/2, z-1/2'
'-x, y-1/2, z-1/2'

loop_
_atom_site_label
_atom_site_type_symbol
_atom_site_fract_x
_atom_site_fract_y
_atom_site_fract_z
_atom_site_U_iso_or_equiv
_atom_site_adp_type
_atom_site_occupancy
_atom_site_symmetry_multiplicity
_atom_site_calc_flag
_atom_site_refinement_flags
Co1 Co 0.30252(2) 0.2500 0.2500 0.03056(14) Uani 1 2 d S
N1 N 0.24127(11) 0.17889(15) 0.3939(2) 0.0385(5) Uani 1 1 d .
N2 N 0.16289(12) 0.07460(17) 0.4851(3) 0.0474(6) Uani 1 1 d .
O1 O 0.36146(10) 0.35013(13) 0.3401(2) 0.0474(5) Uani 1 1 d .
O2 O 0.41921(12) 0.25346(16) 0.4932(2) 0.0678(6) Uani 1 1 d .
F1 F 0.36160(9) 0.48751(13) 0.60565(19) 0.0653(5) Uani 1 1 d .
F2 F 0.55705(9) 0.35476(13) 0.3407(2) 0.0682(5) Uani 1 1 d .
C1 C 0.40947(15) 0.3309(2) 0.4347(3) 0.0406(7) Uani 1 1 d .
C2 C 0.45706(14) 0.41724(18) 0.4718(3) 0.0355(6) Uani 1 1 d .
C3 C 0.43088(14) 0.4922(2) 0.5526(3) 0.0407(7) Uani 1 1 d .
C4 C 0.52792(15) 0.4268(2) 0.4209(3) 0.0422(7) Uani 1 1 d .
C5 C 0.16402(17) 0.0896(2) 0.2182(3) 0.0581(9) Uani 1 1 d .
H5A H 0.2015 0.1066 0.1500 0.087 Uiso 1 1 calc R
H5B H 0.1197 0.1249 0.1974 0.087 Uiso 1 1 calc R
H5C H 0.1543 0.0215 0.2124 0.087 Uiso 1 1 calc R
C6 C 0.18945(14) 0.11380(19) 0.3634(3) 0.0386(6) Uani 1 1 d .
C7 C 0.24672(16) 0.1809(2) 0.5411(3) 0.0562(8) Uani 1 1 d .
H7 H 0.2789 0.2197 0.5933 0.067 Uiso 1 1 calc R
C8 C 0.19847(17) 0.1182(3) 0.5972(3) 0.0648(10) Uani 1 1 d .
H8 H 0.1906 0.1065 0.6941 0.078 Uiso 1 1 calc R
C9 C 0.10590(15) -0.0011(2) 0.4961(4) 0.0565(8) Uani 1 1 d .
H9A H 0.1123 -0.0357 0.5856 0.068 Uiso 1 1 calc R
H9B H 0.1123 -0.0469 0.4184 0.068 Uiso 1 1 calc R
C10 C 0.02870(14) 0.0397(2) 0.4900(3) 0.0493(8) Uani 1 1 d .
H10A H 0.0211 0.0711 0.3983 0.059 Uiso 1 1 calc R
H10B H 0.0228 0.0879 0.5646 0.059 Uiso 1 1 calc R
O1W O 0.5121(2) 0.2500 0.7500 0.0935(12) Uani 1 2 d SD
H1 H 0.4817(19) 0.243(4) 0.685(4) 0.140 Uiso 1 1 d D

loop_
_atom_site_aniso_label
_atom_site_aniso_U_11
_atom_site_aniso_U_22
_atom_site_aniso_U_33
_atom_site_aniso_U_23
_atom_site_aniso_U_13
_atom_site_aniso_U_12
Co1 0.0252(2) 0.0275(2) 0.0390(3) -0.0032(2) 0.000 0.000
N1 0.0303(12) 0.0438(13) 0.0415(13) -0.0045(11) 0.0029(10) -0.0084(10)
N2 0.0325(13) 0.0521(15) 0.0576(16) 0.0058(13) 0.0043(12) -0.0106(11)
O1 0.0477(12) 0.0355(11) 0.0590(12) -0.0007(9) -0.0195(10) -0.0078(9)
O2 0.0685(14) 0.0434(12) 0.0916(16) 0.0203(13) -0.0317(12) -0.0166(11)
F1 0.0409(10) 0.0728(13) 0.0821(13) -0.0223(10) 0.0189(9) -0.0174(9)
F2 0.0563(11) 0.0587(11) 0.0896(13) -0.0345(10) 0.0148(10) -0.0076(9)
C1 0.0357(15) 0.0375(17) 0.0485(17) -0.0009(14) -0.0030(13) -0.0065(12)
C2 0.0355(15) 0.0353(15) 0.0359(15) -0.0004(12) -0.0059(12) -0.0064(12)
C3 0.0311(15) 0.0466(17) 0.0443(16) -0.0030(14) 0.0029(13) -0.0078(12)
C4 0.0439(17) 0.0396(16) 0.0430(16) -0.0108(13) -0.0016(14) -0.0017(13)
C5 0.060(2) 0.056(2) 0.059(2) -0.0086(16) -0.0045(16) -0.0201(16)
C6 0.0310(15) 0.0368(15) 0.0481(17) -0.0016(13) 0.0018(13) -0.0017(12)
C7 0.0460(18) 0.077(2) 0.0453(18) -0.0064(16) 0.0046(15) -0.0253(17)
C8 0.053(2) 0.096(3) 0.0458(18) 0.0059(18) 0.0060(17) -0.026(2)
C9 0.0372(17) 0.0507(19) 0.082(2) 0.0135(17) 0.0078(16) -0.0093(14)
C10 0.0364(16) 0.0495(18) 0.0619(19) 0.0034(15) 0.0066(15) -0.0124(13)
O1W 0.082(3) 0.127(3) 0.072(3) 0.000(3) 0.000 0.000

loop_
_atom_type_symbol
_atom_type_description
_atom_type_scat_dispersion_real
_atom_type_scat_dispersion_imag
_atom_type_scat_source
C C 0.0033 0.0016 'International Tables Vol C Tables 4.2.6.8 and 6.1.1.4'
H H 0.0000 0.0000 'International Tables Vol C Tables 4.2.6.8 and 6.1.1.4'
N N 0.0061 0.0033 'International Tables Vol C Tables 4.2.6.8 and 6.1.1.4'
O O 0.0106 0.0060 'International Tables Vol C Tables 4.2.6.8 and 6.1.1.4'
Co Co 0.3494 0.9721 'International Tables Vol C Tables 4.2.6.8 and 6.1.1.4'
F F 0.0171 0.0103 'International Tables Vol C Tables 4.2.6.8 and 6.1.1.4'

loop_
_geom_angle_atom_site_label_1
_geom_angle_atom_site_label_2
_geom_angle_atom_site_label_3
_geom_angle
_geom_angle_site_symmetry_1
_geom_angle_site_symmetry_3
O1 Co1 O1 113.19(11) . 4
O1 Co1 N1 104.20(8) . 4
O1 Co1 N1 111.46(8) 4 4
O1 Co1 N1 111.46(8) . .
O1 Co1 N1 104.20(8) 4 .
N1 Co1 N1 112.57(12) 4 .
C6 N1 C7 106.1(2) . .
C6 N1 Co1 125.48(18) . .
C7 N1 Co1 128.27(18) . .
C6 N2 C8 107.4(2) . .
C6 N2 C9 126.5(3) . .
C8 N2 C9 126.1(3) . .
C1 O1 Co1 121.97(17) . .
O2 C1 O1 126.7(2) . .
O2 C1 C2 120.7(3) . .
O1 C1 C2 112.6(2) . .
C3 C2 C4 116.2(2) . .
C3 C2 C1 121.8(2) . .
C4 C2 C1 121.9(2) . .
F1 C3 C2 119.2(2) . .
F1 C3 C4 118.7(2) . 5_666
C2 C3 C4 122.1(2) . 5_666
F2 C4 C3 119.3(2) . 5_666
F2 C4 C2 119.0(2) . .
C3 C4 C2 121.7(2) 5_666 .
N1 C6 N2 110.1(2) . .
N1 C6 C5 124.9(2) . .
N2 C6 C5 124.9(2) . .
C8 C7 N1 109.2(3) . .
C7 C8 N2 107.2(3) . .
N2 C9 C10 112.4(2) . .
C9 C10 C10 111.0(3) . 5_556

loop_
_geom_bond_atom_site_label_1
_geom_bond_atom_site_label_2
_geom_bond_distance
_geom_bond_site_symmetry_2
Co1 O1 1.9413(17) .
Co1 O1 1.9413(17) 4
Co1 N1 2.001(2) 4
Co1 N1 2.001(2) .
N1 C6 1.332(3) .
N1 C7 1.378(3) .
N2 C6 1.347(3) .
N2 C8 1.369(4) .
N2 C9 1.475(3) .
O1 C1 1.268(3) .
O2 C1 1.215(3) .
F1 C3 1.352(3) .
F2 C4 1.353(3) .
C1 C2 1.514(3) .
C2 C3 1.368(4) .
C2 C4 1.377(4) .
C3 C4 1.369(4) 5_666
C4 C3 1.369(4) 5_666
C5 C6 1.470(4) .
C7 C8 1.339(4) .
C9 C10 1.510(4) .
C10 C10 1.525(5) 5_556

loop_
_geom_hbond_atom_site_label_D
_geom_hbond_atom_site_label_H
_geom_hbond_atom_site_label_A
_geom_hbond_distance_DH
_geom_hbond_distance_HA
_geom_hbond_distance_DA
_geom_hbond_angle_DHA
O1W H1 O2 0.824(10) 2.125(17) 2.929(3) 165(5)

loop_
_geom_torsion_atom_site_label_1
_geom_torsion_atom_site_label_2
_geom_torsion_atom_site_label_3
_geom_torsion_atom_site_label_4
_geom_torsion
_geom_torsion_site_symmetry_1
_geom_torsion_site_symmetry_4
O1 Co1 N1 C6 172.2(2) . .
O1 Co1 N1 C6 -65.4(2) 4 .
N1 Co1 N1 C6 55.56(19) 4 .
O1 Co1 N1 C7 -12.8(3) . .
O1 Co1 N1 C7 109.6(2) 4 .
N1 Co1 N1 C7 -129.5(3) 4 .
O1 Co1 O1 C1 -56.10(19) 4 .
N1 Co1 O1 C1 -177.4(2) 4 .
N1 Co1 O1 C1 61.0(2) . .
Co1 O1 C1 O2 -9.4(4) . .
Co1 O1 C1 C2 170.55(16) . .
O2 C1 C2 C3 -106.1(3) . .
O1 C1 C2 C3 73.9(3) . .
O2 C1 C2 C4 76.9(4) . .
O1 C1 C2 C4 -103.0(3) . .
C4 C2 C3 F1 179.9(2) . .
C1 C2 C3 F1 2.7(4) . .
C4 C2 C3 C4 1.3(5) . 5_666
C1 C2 C3 C4 -175.9(3) . 5_666
C3 C2 C4 F2 179.8(2) . .
C1 C2 C4 F2 -3.1(4) . .
C3 C2 C4 C3 -1.2(4) . 5_666
C1 C2 C4 C3 175.9(3) . 5_666
C7 N1 C6 N2 -0.5(3) . .
Co1 N1 C6 N2 175.31(17) . .
C7 N1 C6 C5 178.4(3) . .
Co1 N1 C6 C5 -5.7(4) . .
C8 N2 C6 N1 1.2(3) . .
C9 N2 C6 N1 -179.0(2) . .
C8 N2 C6 C5 -177.8(3) . .
C9 N2 C6 C5 2.1(4) . .
C6 N1 C7 C8 -0.3(4) . .
Co1 N1 C7 C8 -176.0(2) . .
N1 C7 C8 N2 1.1(4) . .
C6 N2 C8 C7 -1.4(4) . .
C9 N2 C8 C7 178.8(3) . .
C6 N2 C9 C10 -84.0(4) . .
C8 N2 C9 C10 95.8(4) . .
N2 C9 C10 C10 -176.9(3) . 5_556
